data_4000382
_publ_section_title
;
New two-dimensional manganese(II)-azido polymers with
bidentate coligands: structure and magnetic properties
;
_journal_name_full 'Chemistry of Materials'
_journal_paper_doi 10.1021/cm0351590
_journal_year 2004
_chemical_formula_sum 'C12 H11 Mn N9'
_chemical_formula_weight 336.24
_space_group_IT_number 14
_symmetry_cell_setting monoclinic
_symmetry_space_group_name_Hall '-P 2ybc'
_symmetry_space_group_name_H-M 'P 1 21/c 1'
_atom_sites_solution_hydrogens geom
_atom_sites_solution_primary direct
_atom_sites_solution_secondary difmap
_cell_angle_alpha 90.00
_cell_angle_beta 103.0765(9)
_cell_angle_gamma 90.00
_cell_formula_units_Z 4
_cell_length_a 10.8341(3)
_cell_length_b 10.2769(3)
_cell_length_c 13.0558(4)
_cell_measurement_reflns_used 15452
_cell_measurement_temperature 293(2)
_cell_measurement_theta_max 27.485
_cell_measurement_theta_min 3.395
_cell_volume 1415.95(7)
_diffrn_ambient_temperature 293(2)
_diffrn_detector_area_resol_mean 0.76
_diffrn_measurement_device_type 'NONIUS KappaCCD'
_diffrn_measurement_method CCD
_diffrn_radiation_monochromator graphite
_diffrn_radiation_source 'fine-focus sealed tube'
_diffrn_radiation_type MoK\a
_diffrn_radiation_wavelength 0.71073
_diffrn_reflns_av_R_equivalents 0.0879
_diffrn_reflns_av_sigmaI/netI 0.0708
_diffrn_reflns_limit_h_max 14
_diffrn_reflns_limit_h_min -13
_diffrn_reflns_limit_k_max 13
_diffrn_reflns_limit_k_min -13
_diffrn_reflns_limit_l_max 16
_diffrn_reflns_limit_l_min -16
_diffrn_reflns_number 27665
_diffrn_reflns_theta_max 27.47
_diffrn_reflns_theta_min 3.41
_diffrn_standards_decay_% 0
_diffrn_standards_interval_count ?
_diffrn_standards_interval_time ?
_diffrn_standards_number ?
_exptl_absorpt_coefficient_mu 0.944
_exptl_absorpt_correction_T_max 0.911
_exptl_absorpt_correction_T_min 0.878
_exptl_absorpt_correction_type empirical
_exptl_absorpt_process_details '(Blessing, 1995, 1997)'
_exptl_crystal_colour yellow
_exptl_crystal_density_diffrn 1.577
_exptl_crystal_density_meas ?
_exptl_crystal_density_method 'not measured'
_exptl_crystal_description block
_exptl_crystal_F_000 684
_exptl_crystal_size_max 0.17
_exptl_crystal_size_mid 0.12
_exptl_crystal_size_min 0.10
_refine_ls_extinction_coef ?
_refine_ls_extinction_method none
_refine_ls_goodness_of_fit_ref 0.984
_refine_ls_hydrogen_treatment mixed
_refine_ls_matrix_type full
_refine_ls_number_parameters 207
_refine_ls_number_reflns 3226
_refine_ls_number_restraints 0
_refine_ls_restrained_S_all 0.984
_refine_ls_R_factor_all 0.0977
_refine_ls_R_factor_gt 0.0378
_refine_ls_shift/su_max 0.002
_refine_ls_shift/su_mean 0.000
_refine_ls_structure_factor_coef Fsqd
_refine_ls_weighting_details 'calc w=1/[\s^2^(Fo^2^)+(0.0400P)^2^+0.0000P] where P=(Fo^2^+2Fc^2^)/3'
_refine_ls_weighting_scheme calc
_refine_ls_wR_factor_gt 0.0717
_refine_ls_wR_factor_ref 0.0863
_reflns_number_gt 1930
_reflns_number_total 3226
_reflns_threshold_expression >2sigma(I)
_cod_original_sg_symbol_H-M P2(1)/c
_cod_database_code 4000382

loop_
_symmetry_equiv_pos_as_xyz
'x, y, z'
'-x, y+1/2, -z+1/2'
'-x, -y, -z'
'x, -y-1/2, z-1/2'

loop_
_atom_site_label
_atom_site_type_symbol
_atom_site_fract_x
_atom_site_fract_y
_atom_site_fract_z
_atom_site_U_iso_or_equiv
_atom_site_adp_type
_atom_site_occupancy
_atom_site_symmetry_multiplicity
_atom_site_calc_flag
_atom_site_refinement_flags
_atom_site_disorder_assembly
_atom_site_disorder_group
Mn1A Mn 1.07796(3) 0.04312(3) 0.62609(3) 0.03632(14) Uani 1 1 d . . .
N1 N 1.19368(15) 0.19912(18) 0.56718(15) 0.0386(5) Uani 1 1 d . . .
N2 N 1.28789(16) 0.01420(18) 0.70388(15) 0.0387(5) Uani 1 1 d . . .
N3 N 1.3297(2) -0.0784(2) 0.77918(18) 0.0529(6) Uani 1 1 d . . .
N4 N 0.89975(16) 0.0806(2) 0.51217(16) 0.0476(5) Uani 1 1 d . . .
N5 N 0.81122(18) 0.1437(2) 0.52383(16) 0.0476(5) Uani 1 1 d . . .
N6 N 0.7252(2) 0.2036(3) 0.5341(2) 0.0812(8) Uani 1 1 d . . .
N7 N 1.04943(19) -0.1218(2) 0.7217(2) 0.0670(7) Uani 1 1 d . . .
N8 N 1.00854(16) -0.2199(2) 0.74262(15) 0.0400(5) Uani 1 1 d . . .
N9 N 0.96773(19) -0.3188(2) 0.76175(17) 0.0570(6) Uani 1 1 d . . .
C1 C 1.1458(2) 0.2955(2) 0.5016(2) 0.0465(6) Uani 1 1 d . . .
H1A H 1.0582 0.3045 0.4818 0.056 Uiso 1 1 calc R . .
C2 C 1.2199(2) 0.3822(3) 0.4618(2) 0.0535(7) Uani 1 1 d . . .
H2A H 1.1832 0.4496 0.4178 0.064 Uiso 1 1 calc R . .
C3 C 1.3493(2) 0.3673(3) 0.4885(2) 0.0538(7) Uani 1 1 d . . .
H3A H 1.4013 0.4238 0.4618 0.065 Uiso 1 1 calc R . .
C4 C 1.4013(2) 0.2677(2) 0.55517(19) 0.0455(6) Uani 1 1 d . . .
H4A H 1.4886 0.2556 0.5733 0.055 Uiso 1 1 calc R . .
C5 C 1.32175(19) 0.1856(2) 0.59486(18) 0.0370(6) Uani 1 1 d . . .
C6 C 1.37040(19) 0.0809(2) 0.66918(19) 0.0375(6) Uani 1 1 d . . .
C7 C 1.50962(19) 0.0553(2) 0.70334(19) 0.0383(6) Uani 1 1 d . . .
C8 C 1.5833(2) 0.1206(2) 0.7881(2) 0.0475(6) Uani 1 1 d . . .
H8A H 1.5465 0.1822 0.8240 0.057 Uiso 1 1 calc R . .
C9 C 1.7114(2) 0.0947(3) 0.8195(2) 0.0553(7) Uani 1 1 d . . .
H9A H 1.7610 0.1406 0.8753 0.066 Uiso 1 1 calc R . .
C10 C 1.7655(2) 0.0015(3) 0.7687(2) 0.0562(7) Uani 1 1 d . . .
H10A H 1.8515 -0.0166 0.7906 0.067 Uiso 1 1 calc R . .
C11 C 1.6936(2) -0.0646(3) 0.6862(2) 0.0589(8) Uani 1 1 d . . .
H11A H 1.7307 -0.1276 0.6517 0.071 Uiso 1 1 calc R . .
C12 C 1.5656(2) -0.0386(3) 0.6534(2) 0.0520(7) Uani 1 1 d . . .
H12A H 1.5169 -0.0846 0.5973 0.062 Uiso 1 1 calc R . .
H3B H 1.269(2) -0.134(3) 0.783(2) 0.069(9) Uiso 1 1 d . . .
H3C H 1.420(3) -0.113(3) 0.787(2) 0.092(10) Uiso 1 1 d . . .

loop_
_atom_site_aniso_label
_atom_site_aniso_U_11
_atom_site_aniso_U_22
_atom_site_aniso_U_33
_atom_site_aniso_U_23
_atom_site_aniso_U_13
_atom_site_aniso_U_12
Mn1A 0.02948(19) 0.0342(2) 0.0446(2) -0.00329(17) 0.00676(14) -0.00024(14)
N1 0.0364(10) 0.0377(12) 0.0400(12) -0.0004(9) 0.0047(8) -0.0005(8)
N2 0.0360(10) 0.0372(11) 0.0419(12) 0.0035(10) 0.0068(9) 0.0027(8)
N3 0.0433(13) 0.0505(15) 0.0647(17) 0.0139(12) 0.0116(11) 0.0015(11)
N4 0.0324(10) 0.0534(13) 0.0546(14) -0.0154(11) 0.0047(9) 0.0084(9)
N5 0.0440(12) 0.0494(13) 0.0496(14) 0.0034(11) 0.0110(10) 0.0036(10)
N6 0.0670(16) 0.090(2) 0.094(2) 0.0180(16) 0.0339(14) 0.0413(14)
N7 0.0580(14) 0.0496(15) 0.096(2) 0.0213(14) 0.0223(13) -0.0065(12)
N8 0.0331(10) 0.0455(14) 0.0419(13) 0.0052(10) 0.0097(9) 0.0026(9)
N9 0.0578(13) 0.0539(15) 0.0575(16) 0.0146(12) 0.0093(11) -0.0122(11)
C1 0.0434(13) 0.0432(15) 0.0477(17) 0.0011(13) -0.0004(11) -0.0009(12)
C2 0.0641(17) 0.0440(16) 0.0469(17) 0.0092(13) 0.0012(13) -0.0035(13)
C3 0.0599(17) 0.0514(17) 0.0486(18) 0.0021(14) 0.0092(13) -0.0164(13)
C4 0.0427(13) 0.0486(16) 0.0437(16) -0.0023(13) 0.0067(11) -0.0098(11)
C5 0.0347(12) 0.0360(14) 0.0383(15) -0.0063(11) 0.0042(10) -0.0040(10)
C6 0.0330(12) 0.0380(13) 0.0411(15) -0.0040(11) 0.0079(11) -0.0003(10)
C7 0.0321(11) 0.0400(14) 0.0435(15) 0.0021(12) 0.0098(10) -0.0007(10)
C8 0.0407(14) 0.0491(16) 0.0523(18) -0.0071(13) 0.0096(12) 0.0013(11)
C9 0.0395(14) 0.0611(18) 0.0587(19) -0.0047(15) -0.0026(13) -0.0050(12)
C10 0.0349(13) 0.0682(18) 0.065(2) 0.0102(16) 0.0110(14) 0.0065(12)
C11 0.0446(15) 0.0656(19) 0.068(2) -0.0092(15) 0.0172(14) 0.0109(13)
C12 0.0417(14) 0.0599(18) 0.0519(17) -0.0102(14) 0.0054(12) 0.0021(12)
